data_7054959
loop_
_publ_author_name
'Knapp, Caroline E.'
'Marchand, Peter'
'Dyer, Caragh'
'Parkin, Ivan P.'
'Carmalt, Claire J.'

_publ_section_title
;
 Synthesis and characterisation of novel aluminium and gallium precursors
 for chemical vapour deposition
;
_journal_issue 8
_journal_name_full 'New J. Chem.'
_journal_page_first 6585
_journal_paper_doi 10.1039/C5NJ00947B
_journal_volume 39
_journal_year 2015
_chemical_formula_moiety 'C23 H25 Ga N2 O2'
_chemical_formula_sum 'C23 H25 Ga N2 O2'
_chemical_formula_weight 431.17
_chemical_name_systematic 'Methylgallium betadiketonate'
_space_group_crystal_system orthorhombic
_space_group_IT_number 19
_space_group_name_Hall 'P 2ac 2ab'
_space_group_name_H-M_alt 'P 21 21 21'
_symmetry_space_group_name_Hall 'P 2ac 2ab'
_symmetry_space_group_name_H-M 'P 21 21 21'
_atom_sites_solution_hydrogens geom
_atom_sites_solution_primary direct
_audit_creation_date 2015-02-17
_audit_creation_method
;
Olex2 1.2
(compiled 2015.01.26 svn.r3150 for OlexSys, GUI svn.r4998)
;
_audit_update_record
;
2015-02-17 deposited with the CCDC.
2015-06-30 downloaded from the CCDC.
;
_cell_angle_alpha 90
_cell_angle_beta 90
_cell_angle_gamma 90
_cell_formula_units_Z 4
_cell_length_a 7.4044(4)
_cell_length_b 13.0468(6)
_cell_length_c 21.5066(11)
_cell_measurement_reflns_used 4670
_cell_measurement_temperature 100.00(10)
_cell_measurement_theta_max 29.0590
_cell_measurement_theta_min 4.1200
_cell_volume 2077.62(18)
_computing_cell_refinement
;
CrysAlisPro, Agilent Technologies,
Version 1.171.36.28 (release 01-02-2013 CrysAlis171 .NET)
(compiled Feb  1 2013,16:14:44)
;
_computing_data_collection
;
CrysAlisPro, Agilent Technologies,
Version 1.171.36.28 (release 01-02-2013 CrysAlis171 .NET)
(compiled Feb  1 2013,16:14:44)
;
_computing_data_reduction
;
CrysAlisPro, Agilent Technologies,
Version 1.171.36.28 (release 01-02-2013 CrysAlis171 .NET)
(compiled Feb  1 2013,16:14:44)
;
_computing_molecular_graphics 'Olex2 (Dolomanov et al., 2009)'
_computing_publication_material 'Olex2 (Dolomanov et al., 2009)'
_computing_structure_refinement 'ShelXL (Sheldrick, 2008)'
_computing_structure_solution 'ShelXS (Sheldrick, 2008)'
_diffrn_ambient_temperature 100.00(10)
_diffrn_detector_area_resol_mean 5.2031
_diffrn_measured_fraction_theta_full 0.995
_diffrn_measured_fraction_theta_max 0.892
_diffrn_measurement_details
;
  1 omega   -2.00   30.00   1.0000    3.2700
omega____ theta____ kappa____ phi______ frames
    -      -10.9772  -19.0000 -120.0000 32

  2 omega  -52.00  -19.00   1.0000    3.2700
omega____ theta____ kappa____ phi______ frames
    -      -10.9772  -19.0000 -120.0000 33

  3 omega  -75.00  -34.00   1.0000    3.2700
omega____ theta____ kappa____ phi______ frames
    -      -10.9772  -38.0000   60.0000 41

  4 omega  -14.00   13.00   1.0000    3.2700
omega____ theta____ kappa____ phi______ frames
    -      -10.9772  -38.0000   60.0000 27

  5 omega   49.00   94.00   1.0000    3.2700
omega____ theta____ kappa____ phi______ frames
    -       12.0709 -178.0000 -120.0000 45
;
_diffrn_measurement_device_type 'SuperNova, Dual, Cu at zero, Atlas'
_diffrn_measurement_method '\w scans'
_diffrn_orient_matrix_UB_11 -0.0704226000
_diffrn_orient_matrix_UB_12 -0.0318676000
_diffrn_orient_matrix_UB_13 -0.0113338000
_diffrn_orient_matrix_UB_21 -0.0213416000
_diffrn_orient_matrix_UB_22 0.0372305000
_diffrn_orient_matrix_UB_23 -0.0228643000
_diffrn_orient_matrix_UB_31 0.0614371000
_diffrn_orient_matrix_UB_32 -0.0234315000
_diffrn_orient_matrix_UB_33 -0.0208974000
_diffrn_radiation_monochromator mirror
_diffrn_radiation_type MoK\a
_diffrn_radiation_wavelength 0.71073
_diffrn_reflns_av_R_equivalents 0.0325
_diffrn_reflns_av_unetI/netI 0.0482
_diffrn_reflns_laue_measured_fraction_full 0.995
_diffrn_reflns_laue_measured_fraction_max 0.892
_diffrn_reflns_limit_h_max 10
_diffrn_reflns_limit_h_min -9
_diffrn_reflns_limit_k_max 16
_diffrn_reflns_limit_k_min -16
_diffrn_reflns_limit_l_max 29
_diffrn_reflns_limit_l_min -26
_diffrn_reflns_number 9421
_diffrn_reflns_point_group_measured_fraction_full 0.941
_diffrn_reflns_point_group_measured_fraction_max 0.806
_diffrn_reflns_theta_full 25.242
_diffrn_reflns_theta_max 29.290
_diffrn_reflns_theta_min 3.123
_diffrn_source 'SuperNova (Mo) X-ray Source'
_exptl_absorpt_coefficient_mu 1.345
_exptl_absorpt_correction_T_max 1.00000
_exptl_absorpt_correction_T_min 0.60634
_exptl_absorpt_correction_type multi-scan
_exptl_absorpt_process_details
;
CrysAlisPro, Agilent Technologies,
Version 1.171.36.28 (release 01-02-2013 CrysAlis171 .NET)
(compiled Feb  1 2013,16:14:44)
Empirical absorption correction using spherical harmonics,
 implemented in SCALE3 ABSPACK scaling algorithm.
;
_exptl_crystal_colour 'clear colourless'
_exptl_crystal_colour_lustre clear
_exptl_crystal_colour_primary colourless
_exptl_crystal_density_diffrn 1.378
_exptl_crystal_description block
_exptl_crystal_F_000 896
_exptl_crystal_preparation 'Reaction of betadiketonate with trimethylgallium'
_exptl_crystal_recrystallization_method 'Crystallised from hexane'
_exptl_crystal_size_max 0.5
_exptl_crystal_size_mid 0.5
_exptl_crystal_size_min 0.5
_refine_diff_density_max 0.416
_refine_diff_density_min -0.400
_refine_diff_density_rms 0.061
_refine_ls_abs_structure_details
;
 Flack x determined using 1493 quotients [(I+)-(I-)]/[(I+)+(I-)]
 (Parsons, Flack and Wagner, Acta Cryst. B69 (2013) 249-259).
;
_refine_ls_abs_structure_Flack 0.002(8)
_refine_ls_extinction_method none
_refine_ls_goodness_of_fit_ref 1.012
_refine_ls_hydrogen_treatment constr
_refine_ls_matrix_type full
_refine_ls_number_parameters 256
_refine_ls_number_reflns 4574
_refine_ls_number_restraints 0
_refine_ls_restrained_S_all 1.012
_refine_ls_R_factor_all 0.0364
_refine_ls_R_factor_gt 0.0327
_refine_ls_shift/su_max 0.001
_refine_ls_shift/su_mean 0.000
_refine_ls_structure_factor_coef Fsqd
_refine_ls_weighting_details 'w=1/[\s^2^(Fo^2^)+(0.0314P)^2^+0.3175P] where P=(Fo^2^+2Fc^2^)/3'
_refine_ls_weighting_scheme calc
_refine_ls_wR_factor_gt 0.0695
_refine_ls_wR_factor_ref 0.0713
_reflns_Friedel_coverage 0.590
_reflns_friedel_fraction_full 0.867
_reflns_friedel_fraction_max 0.692
_reflns_number_gt 4284
_reflns_number_total 4574
_reflns_threshold_expression 'I > 2\s(I)'
_cod_data_source_file c5nj00947b1.cif
_cod_data_source_block xstr0104
_cod_depositor_comments 'Adding full bibliography for 7054959--7054961.cif.'
_cod_original_cell_volume 2077.61(18)
_cod_database_code 7054959
_chemical_oxdiff_formula 'Ga C23 H25 O2 N2'
_chemical_oxdiff_usercomment 'CEK Pete'
_shelx_space_group_comment
;
The symmetry employed for this shelxl refinement is uniquely defined
by the following loop, which should always be used as a source of
symmetry information in preference to the above space-group names.
They are only intended as comments.
;
_reflns_odcompleteness_completeness 99.68
_reflns_odcompleteness_iscentric 1
_reflns_odcompleteness_theta 26.32
_olex2_refinement_description
;
1. Fixed Uiso
 At 1.2 times of:
  All C(H) groups, All C(H,H) groups
 At 1.5 times of:
  All C(H,H,H) groups
2.a Secondary CH2 refined with riding coordinates:
 C2(H2B,H2A), C3(H3A,H3B)
2.b Aromatic/amide H refined with riding coordinates:
 C6(H6), C9(H9), C10(H10), C11(H11), C12(H12), C13(H13), C16(H16), C19(H19),
 C20(H20), C21(H21), C22(H22), C23(H23)
2.c Idealised Me refined as rotating group:
 C1(H1A,H1B,H1C), C4(H4A,H4B,H4C), C14(H14A,H14B,H14C)
;
_shelx_shelxl_version_number 2014/7
_olex2_date_sample_data_collection 2013-12-19
_olex2_exptl_crystal_mounting_method 'Mounted on a nylon loop'
_olex2_submission_original_sample_id XSTR0104
_olex2_submission_special_instructions 'No special instructions were received'

loop_
_space_group_symop_operation_xyz
'x, y, z'
'-x+1/2, -y, z+1/2'
'x+1/2, -y+1/2, -z'
'-x, y+1/2, -z+1/2'

loop_
_atom_site_label
_atom_site_type_symbol
_atom_site_fract_x
_atom_site_fract_y
_atom_site_fract_z
_atom_site_U_iso_or_equiv
_atom_site_adp_type
_atom_site_occupancy
_atom_site_site_symmetry_order
_atom_site_calc_flag
_atom_site_refinement_flags_posn
Ga1 Ga -0.02940(4) 0.40063(2) 0.40507(2) 0.01695(9) Uani 1 1 d .
O1 O 0.1744(3) 0.34677(17) 0.35801(10) 0.0262(5) Uani 1 1 d .
O2 O 0.1652(3) 0.44963(16) 0.45804(9) 0.0210(5) Uani 1 1 d .
N1 N -0.1665(4) 0.27139(18) 0.38151(12) 0.0222(6) Uani 1 1 d .
N2 N -0.1781(3) 0.38162(19) 0.48393(12) 0.0207(6) Uani 1 1 d .
C1 C -0.1244(5) 0.5184(2) 0.35879(15) 0.0254(7) Uani 1 1 d .
H1A H -0.0876 0.5807 0.3788 0.038 Uiso 1 1 calc GR
H1B H -0.2539 0.5149 0.3578 0.038 Uiso 1 1 calc GR
H1C H -0.0783 0.5171 0.3171 0.038 Uiso 1 1 calc GR
C2 C -0.3228(7) 0.2540(4) 0.42064(19) 0.0583(14) Uani 1 1 d .
H2B H -0.4298 0.2753 0.3981 0.070 Uiso 1 1 calc R
H2A H -0.3334 0.1809 0.4283 0.070 Uiso 1 1 calc R
C3 C -0.3197(7) 0.3056(4) 0.4789(2) 0.0592(14) Uani 1 1 d .
H3A H -0.3042 0.2554 0.5117 0.071 Uiso 1 1 calc R
H3B H -0.4354 0.3389 0.4853 0.071 Uiso 1 1 calc R
C4 C -0.2624(6) 0.1296(3) 0.31415(17) 0.0380(10) Uani 1 1 d .
H4A H -0.2203 0.0983 0.2765 0.057 Uiso 1 1 calc GR
H4B H -0.3822 0.1558 0.3079 0.057 Uiso 1 1 calc GR
H4C H -0.2640 0.0796 0.3469 0.057 Uiso 1 1 calc GR
C5 C -0.1382(5) 0.2162(2) 0.33174(14) 0.0226(7) Uani 1 1 d .
C6 C 0.0142(5) 0.2332(2) 0.29233(14) 0.0243(7) Uani 1 1 d .
H6 H 0.0148 0.2008 0.2538 0.029 Uiso 1 1 calc R
C7 C 0.1598(5) 0.2937(2) 0.30694(14) 0.0224(7) Uani 1 1 d .
C8 C 0.3201(5) 0.3017(3) 0.26546(15) 0.0250(7) Uani 1 1 d .
C9 C 0.3586(5) 0.2294(3) 0.21915(15) 0.0295(8) Uani 1 1 d .
H9 H 0.2820 0.1737 0.2135 0.035 Uiso 1 1 calc R
C10 C 0.5094(5) 0.2402(3) 0.18176(15) 0.0355(9) Uani 1 1 d .
H10 H 0.5339 0.1913 0.1514 0.043 Uiso 1 1 calc R
C11 C 0.6239(5) 0.3230(3) 0.18901(16) 0.0355(9) Uani 1 1 d .
H11 H 0.7243 0.3303 0.1634 0.043 Uiso 1 1 calc R
C12 C 0.5878(5) 0.3950(3) 0.23480(15) 0.0366(8) Uani 1 1 d .
H12 H 0.6644 0.4508 0.2401 0.044 Uiso 1 1 calc R
C13 C 0.4381(5) 0.3839(3) 0.27245(15) 0.0312(8) Uani 1 1 d .
H13 H 0.4156 0.4324 0.3032 0.037 Uiso 1 1 calc R
C14 C -0.2933(5) 0.4272(3) 0.58717(16) 0.0317(8) Uani 1 1 d .
H14A H -0.4117 0.4460 0.5730 0.048 Uiso 1 1 calc GR
H14B H -0.2576 0.4718 0.6205 0.048 Uiso 1 1 calc GR
H14C H -0.2949 0.3577 0.6018 0.048 Uiso 1 1 calc GR
C15 C -0.1609(4) 0.4368(2) 0.53432(14) 0.0204(6) Uani 1 1 d .
C16 C -0.0144(4) 0.5057(2) 0.54240(13) 0.0210(6) Uani 1 1 d .
H16 H -0.0237 0.5539 0.5741 0.025 Uiso 1 1 calc R
C17 C 0.1395(4) 0.5067(2) 0.50710(14) 0.0172(6) Uani 1 1 d .
C18 C 0.2968(4) 0.5730(2) 0.52317(14) 0.0192(6) Uani 1 1 d .
C19 C 0.4356(4) 0.5844(2) 0.47998(14) 0.0234(7) Uani 1 1 d .
H19 H 0.4305 0.5487 0.4426 0.028 Uiso 1 1 calc R
C20 C 0.5811(5) 0.6482(3) 0.49187(15) 0.0279(8) Uani 1 1 d .
H20 H 0.6727 0.6552 0.4626 0.033 Uiso 1 1 calc R
C21 C 0.5900(5) 0.7018(3) 0.54754(15) 0.0281(8) Uani 1 1 d .
H21 H 0.6864 0.7456 0.5553 0.034 Uiso 1 1 calc R
C22 C 0.4549(5) 0.6898(2) 0.59148(16) 0.0251(7) Uani 1 1 d .
H22 H 0.4618 0.7249 0.6290 0.030 Uiso 1 1 calc R
C23 C 0.3100(4) 0.6259(2) 0.57981(14) 0.0221(7) Uani 1 1 d .
H23 H 0.2204 0.6178 0.6097 0.027 Uiso 1 1 calc R

loop_
_atom_site_aniso_label
_atom_site_aniso_U_11
_atom_site_aniso_U_22
_atom_site_aniso_U_33
_atom_site_aniso_U_23
_atom_site_aniso_U_13
_atom_site_aniso_U_12
Ga1 0.01611(15) 0.01344(14) 0.02130(16) 0.00170(13) 0.00121(14) -0.00288(14)
O1 0.0189(11) 0.0299(12) 0.0299(12) -0.0127(10) 0.0016(11) -0.0026(10)
O2 0.0163(11) 0.0256(11) 0.0210(11) -0.0035(9) 0.0027(9) -0.0013(9)
N1 0.0231(14) 0.0172(12) 0.0263(14) 0.0039(11) -0.0036(12) -0.0048(11)
N2 0.0150(12) 0.0198(13) 0.0273(14) 0.0024(10) 0.0024(11) -0.0031(11)
C1 0.0302(19) 0.0205(15) 0.0254(17) 0.0039(13) -0.0012(15) -0.0025(15)
C2 0.059(3) 0.076(3) 0.039(2) -0.017(2) 0.016(2) -0.051(3)
C3 0.049(3) 0.055(3) 0.073(3) -0.030(2) 0.035(3) -0.037(2)
C4 0.052(3) 0.0329(19) 0.0288(19) 0.0019(15) -0.0077(19) -0.0221(18)
C5 0.0258(17) 0.0167(14) 0.0253(17) 0.0053(12) -0.0114(14) -0.0027(14)
C6 0.0264(18) 0.0229(14) 0.0236(15) -0.0039(12) -0.0077(15) 0.0001(14)
C7 0.0224(16) 0.0187(14) 0.0260(17) -0.0042(13) -0.0039(14) 0.0032(14)
C8 0.0233(17) 0.0286(17) 0.0232(17) -0.0054(13) -0.0057(15) 0.0063(15)
C9 0.0289(18) 0.0332(18) 0.0265(18) -0.0113(15) -0.0055(16) 0.0060(16)
C10 0.037(2) 0.047(2) 0.0217(16) -0.0110(14) -0.0064(17) 0.0133(19)
C11 0.028(2) 0.059(2) 0.0199(17) -0.0024(16) 0.0024(15) 0.0112(19)
C12 0.0277(17) 0.053(2) 0.0291(17) -0.0106(18) 0.0014(15) -0.006(2)
C13 0.0259(18) 0.039(2) 0.0288(17) -0.0130(15) 0.0006(15) -0.0016(16)
C14 0.0346(19) 0.0304(17) 0.0300(18) 0.0045(14) 0.0118(17) -0.0021(15)
C15 0.0193(15) 0.0187(13) 0.0233(15) 0.0099(12) 0.0020(14) 0.0044(13)
C16 0.0179(15) 0.0264(14) 0.0187(14) -0.0003(11) -0.0016(14) 0.0024(14)
C17 0.0170(15) 0.0164(14) 0.0182(15) 0.0029(11) -0.0004(13) 0.0037(13)
C18 0.0171(14) 0.0202(15) 0.0202(15) 0.0057(11) -0.0019(13) 0.0048(12)
C19 0.0202(16) 0.0293(17) 0.0207(14) 0.0056(12) -0.0016(13) -0.0007(14)
C20 0.0221(17) 0.0346(18) 0.0270(17) 0.0091(14) -0.0020(15) -0.0059(15)
C21 0.0246(17) 0.0242(16) 0.0354(19) 0.0057(14) -0.0081(16) -0.0077(14)
C22 0.0264(16) 0.0197(13) 0.0292(16) -0.0016(13) -0.0074(19) 0.0045(13)
C23 0.0197(15) 0.0206(15) 0.0260(17) 0.0001(12) -0.0007(13) 0.0031(12)

loop_
_atom_type_symbol
_atom_type_description
_atom_type_scat_dispersion_real
_atom_type_scat_dispersion_imag
_atom_type_scat_source
C C 0.0033 0.0016 'International Tables Vol C Tables 4.2.6.8 and 6.1.1.4'
H H 0.0000 0.0000 'International Tables Vol C Tables 4.2.6.8 and 6.1.1.4'
Ga Ga 0.2307 1.6083 'International Tables Vol C Tables 4.2.6.8 and 6.1.1.4'
N N 0.0061 0.0033 'International Tables Vol C Tables 4.2.6.8 and 6.1.1.4'
O O 0.0106 0.0060 'International Tables Vol C Tables 4.2.6.8 and 6.1.1.4'

loop_
_geom_angle_atom_site_label_1
_geom_angle_atom_site_label_2
_geom_angle_atom_site_label_3
_geom_angle
O1 Ga1 N1 87.59(10)
O1 Ga1 N2 143.82(10)
O1 Ga1 C1 107.26(12)
O2 Ga1 O1 81.32(9)
O2 Ga1 N1 142.07(10)
O2 Ga1 N2 87.29(9)
O2 Ga1 C1 107.80(12)
N1 Ga1 N2 80.60(11)
C1 Ga1 N1 110.13(12)
C1 Ga1 N2 108.91(12)
C7 O1 Ga1 124.4(2)
C17 O2 Ga1 123.6(2)
C2 N1 Ga1 112.6(2)
C5 N1 Ga1 125.6(2)
C5 N1 C2 121.1(3)
C3 N2 Ga1 114.4(2)
C15 N2 Ga1 124.8(2)
C15 N2 C3 120.7(3)
C3 C2 N1 115.1(3)
C2 C3 N2 113.7(3)
N1 C5 C4 121.4(3)
N1 C5 C6 121.8(3)
C6 C5 C4 116.8(3)
C7 C6 C5 125.0(3)
O1 C7 C6 124.3(3)
O1 C7 C8 113.7(3)
C6 C7 C8 121.9(3)
C9 C8 C7 122.8(3)
C13 C8 C7 119.3(3)
C13 C8 C9 117.9(3)
C10 C9 C8 120.6(3)
C11 C10 C9 120.6(3)
C10 C11 C12 119.4(4)
C13 C12 C11 120.0(4)
C12 C13 C8 121.5(3)
N2 C15 C14 121.1(3)
N2 C15 C16 121.6(3)
C16 C15 C14 117.2(3)
C17 C16 C15 125.0(3)
O2 C17 C16 124.3(3)
O2 C17 C18 113.9(3)
C16 C17 C18 121.8(3)
C19 C18 C17 118.9(3)
C19 C18 C23 118.3(3)
C23 C18 C17 122.7(3)
C20 C19 C18 121.0(3)
C19 C20 C21 119.9(3)
C22 C21 C20 119.8(3)
C23 C22 C21 120.3(3)
C22 C23 C18 120.6(3)

loop_
_geom_bond_atom_site_label_1
_geom_bond_atom_site_label_2
_geom_bond_distance
Ga1 O1 1.948(2)
Ga1 O2 1.945(2)
Ga1 N1 2.032(3)
Ga1 N2 2.037(3)
Ga1 C1 1.961(3)
O1 C7 1.303(4)
O2 C17 1.305(3)
N1 C2 1.449(5)
N1 C5 1.307(4)
N2 C3 1.447(4)
N2 C15 1.307(4)
C2 C3 1.423(5)
C4 C5 1.505(5)
C5 C6 1.428(5)
C6 C7 1.373(5)
C7 C8 1.488(5)
C8 C9 1.401(4)
C8 C13 1.392(5)
C9 C10 1.383(5)
C10 C11 1.382(5)
C11 C12 1.387(5)
C12 C13 1.380(5)
C14 C15 1.506(4)
C15 C16 1.420(4)
C16 C17 1.369(4)
C17 C18 1.491(4)
C18 C19 1.393(4)
C18 C23 1.403(4)
C19 C20 1.385(5)
C20 C21 1.388(5)
C21 C22 1.385(5)
C22 C23 1.382(5)
